data_1561484
loop_
_publ_author_name
'Koffi, Agbelenko'
'Ade, Martin'
'Hillebrecht, Harald'

_publ_section_title
;
 Single crystal studies of binary compounds Ta/Ga -- A system with
 experimental and crystallographic peculiarities
;
_journal_name_full 'Journal of Solid State Chemistry'
_journal_page_first 88
_journal_page_last 102
_journal_paper_doi 10.1016/j.jssc.2016.03.014
_journal_volume 238
_journal_year 2016
_chemical_formula_sum 'Ga5 Ta4'
_chemical_formula_weight 1072.04
_space_group_crystal_system tetragonal
_space_group_IT_number 136
_space_group_name_Hall '-P 4n 2n'
_space_group_name_H-M_alt 'P 42/m n m'
_atom_sites_solution_hydrogens .
_cell_angle_alpha 90
_cell_angle_beta 90
_cell_angle_gamma 90
_cell_formula_units_Z 36
_cell_length_a 11.7934(5)
_cell_length_b 11.7934(5)
_cell_length_c 16.9667(9)
_cell_measurement_reflns_used 50440
_cell_measurement_temperature 293(2)
_cell_measurement_theta_max 33.4
_cell_measurement_theta_min 2.4
_cell_volume 2359.80(19)
_computing_cell_refinement 'Software for IPDS-II, Fa. Stoe'
_computing_data_collection 'Software for IPDS-II, Fa. Stoe'
_computing_data_reduction 'Software for IPDS-II, Fa. Stoe'
_computing_molecular_graphics 'Diamond (Crystal impact, 2005)'
_computing_publication_material 'SHELXL-97_(Sheldrick, 2008)'
_computing_structure_refinement 'SHELXL-2013 (Sheldrick, 2013)'
_computing_structure_solution 'SHELXS-97 (Sheldrick, 2008)'
_diffrn_ambient_temperature 293(2)
_diffrn_measured_fraction_theta_full 0.993
_diffrn_measured_fraction_theta_max 0.996
_diffrn_measurement_details
; 
0 degree < omega < 180 degree
psi = 0
delta omega 2 degree
exposure time 240s 
;
_diffrn_measurement_device '2-circle goniometer'
_diffrn_measurement_device_type 'STOE IPDS 2'
_diffrn_measurement_method 'rotation method'
_diffrn_radiation_collimation '0.5 mm diameter, multiple pinhole'
_diffrn_radiation_monochromator 'plane graphite'
_diffrn_radiation_polarisn_norm 0
_diffrn_radiation_type MoK\a
_diffrn_radiation_wavelength 0.71073
_diffrn_reflns_av_R_equivalents 0.1660
_diffrn_reflns_av_unetI/netI 0.0455
_diffrn_reflns_Laue_measured_fraction_full 0.993
_diffrn_reflns_Laue_measured_fraction_max 0.996
_diffrn_reflns_limit_h_max 17
_diffrn_reflns_limit_h_min -17
_diffrn_reflns_limit_k_max 17
_diffrn_reflns_limit_k_min -17
_diffrn_reflns_limit_l_max 22
_diffrn_reflns_limit_l_min -25
_diffrn_reflns_number 43760
_diffrn_reflns_point_group_measured_fraction_full 0.993
_diffrn_reflns_point_group_measured_fraction_max 0.996
_diffrn_reflns_theta_full 25.242
_diffrn_reflns_theta_max 31.999
_diffrn_reflns_theta_min 2.401
_diffrn_source 'sealed X-ray tube, 12 x 0.4 mm long-fine focus'
_diffrn_source_current 40
_diffrn_source_power 2.00
_diffrn_source_voltage 50
_exptl_absorpt_coefficient_mu 96.144
_exptl_absorpt_correction_T_max 0.0722
_exptl_absorpt_correction_T_min 0.0106
_exptl_absorpt_correction_type numerical
_exptl_absorpt_process_details 'X-Red and X-SHAPE  (Stoe & Cie, 1999)'
_exptl_crystal_colour metallic
_exptl_crystal_density_diffrn 12.074
_exptl_crystal_description needle
_exptl_crystal_F_000 7152
_exptl_crystal_size_max 0.1
_exptl_crystal_size_mid 0.02
_exptl_crystal_size_min 0.01
_refine_diff_density_max 7.840
_refine_diff_density_min -6.803
_refine_diff_density_rms 0.890
_refine_ls_extinction_coef 0.000138(9)
_refine_ls_extinction_expression Fc^*^=kFc[1+0.001xFc^2^\l^3^/sin(2\q)]^-1/4^
_refine_ls_extinction_method SHELXL
_refine_ls_goodness_of_fit_ref 1.305
_refine_ls_hydrogen_treatment undef
_refine_ls_matrix_type full
_refine_ls_number_parameters 100
_refine_ls_number_reflns 2234
_refine_ls_number_restraints 0
_refine_ls_restrained_S_all 1.305
_refine_ls_R_factor_all 0.0806
_refine_ls_R_factor_gt 0.0694
_refine_ls_shift/su_max 0.000
_refine_ls_shift/su_mean 0.000
_refine_ls_structure_factor_coef Fsqd
_refine_ls_weighting_details 'w=1/[\s^2^(Fo^2^)+(0.0001P)^2^+504.0000P] where P=(Fo^2^+2Fc^2^)/3'
_refine_ls_weighting_scheme calc
_refine_ls_wR_factor_gt 0.1148
_refine_ls_wR_factor_ref 0.1182
_reflns_Friedel_coverage 0.000
_reflns_Friedel_fraction_full .
_reflns_Friedel_fraction_max .
_reflns_number_gt 1997
_reflns_number_total 2234
_reflns_threshold_expression 'I > 2\s(I)'
_cod_data_source_file Ta4Ga5_HH.cif
_cod_data_source_block Ta4Ga5
_cod_original_cell_volume 2359.8(2)
_cod_database_code 1561484
_shelx_space_group_comment
;
The symmetry employed for this shelxl refinement is uniquely defined
by the following loop, which should always be used as a source of
symmetry information in preference to the above space-group names.
They are only intended as comments.
;
_shelxl_version_number 2013-4

loop_
_space_group_symop_operation_xyz
'x, y, z'
'-x, -y, z'
'-y+1/2, x+1/2, z+1/2'
'y+1/2, -x+1/2, z+1/2'
'-x+1/2, y+1/2, -z+1/2'
'x+1/2, -y+1/2, -z+1/2'
'y, x, -z'
'-y, -x, -z'
'-x, -y, -z'
'x, y, -z'
'y-1/2, -x-1/2, -z-1/2'
'-y-1/2, x-1/2, -z-1/2'
'x-1/2, -y-1/2, z-1/2'
'-x-1/2, y-1/2, z-1/2'
'-y, -x, z'
'y, x, z'

loop_
_atom_site_label
_atom_site_type_symbol
_atom_site_fract_x
_atom_site_fract_y
_atom_site_fract_z
_atom_site_U_iso_or_equiv
_atom_site_adp_type
_atom_site_occupancy
_atom_site_site_symmetry_order
_atom_site_calc_flag
_atom_site_refinement_flags_posn
_atom_site_refinement_flags_adp
_atom_site_refinement_flags_occupancy
_atom_site_disorder_assembly
_atom_site_disorder_group
Ta1 Ta 0.11661(10) 0.11661(10) 0.5000 0.0083(3) Uani 1 4 d S T P . .
Ta2 Ta 0.39063(7) 0.39063(7) 0.74207(7) 0.0075(2) Uani 1 2 d S T P . .
Ta3 Ta 0.35604(10) 0.15234(10) 0.5000 0.0067(2) Uani 1 2 d S T P . .
Ta4 Ta 0.48832(7) 0.20195(7) 0.64867(5) 0.00666(17) Uani 1 1 d . . . . .
Ta5 Ta 0.5000 0.0000 0.7500 0.0054(3) Uani 1 4 d S T P . .
Ta6 Ta 0.74655(7) 0.25345(7) 0.60153(7) 0.0064(2) Uani 1 2 d S T P . .
Ta7 Ta 0.50510(7) 0.20697(7) 0.85362(5) 0.00666(17) Uani 1 1 d . . . . .
Ga1 Ga -0.0900(2) 0.0900(2) 0.4117(2) 0.0098(6) Uani 1 2 d S T P . .
Ga2 Ga 0.0905(2) 0.0905(2) 0.3192(2) 0.0110(6) Uani 1 2 d S T P . .
Ga3 Ga 0.4044(2) 0.5956(2) 0.6589(2) 0.0127(6) Uani 1 2 d S T P . .
Ga4 Ga 0.5646(3) 0.2517(3) 0.5000 0.0109(6) Uani 1 2 d S T P . .
Ga5 Ga 0.2821(3) -0.0720(3) 0.5000 0.0102(6) Uani 1 2 d S T P . .
Ga6 Ga 0.3832(2) 0.3832(2) 0.5744(2) 0.0099(6) Uani 1 2 d S T P . .
Ga7 Ga 0.2391(2) 0.2391(2) 0.3737(2) 0.0084(6) Uani 1 2 d S T P . .
Ga8 Ga 0.32993(19) 0.16697(19) 0.75983(13) 0.0079(4) Uani 1 1 d . . . . .
Ga9 Ga 0.5000 0.0000 0.57747(19) 0.0087(5) Uani 1 2 d S T P . .

loop_
_atom_site_aniso_label
_atom_site_aniso_U_11
_atom_site_aniso_U_22
_atom_site_aniso_U_33
_atom_site_aniso_U_23
_atom_site_aniso_U_13
_atom_site_aniso_U_12
Ta1 0.0070(4) 0.0070(4) 0.0109(7) 0.000 0.000 0.0001(5)
Ta2 0.0072(3) 0.0072(3) 0.0081(5) -0.0005(3) -0.0005(3) -0.0003(3)
Ta3 0.0049(4) 0.0074(5) 0.0076(4) 0.000 0.000 0.0002(3)
Ta4 0.0060(3) 0.0059(3) 0.0080(4) 0.0003(3) -0.0003(3) -0.0001(2)
Ta5 0.0043(3) 0.0043(3) 0.0077(6) 0.000 0.000 0.000
Ta6 0.0057(3) 0.0057(3) 0.0079(4) -0.0002(3) 0.0002(3) -0.0001(3)
Ta7 0.0060(3) 0.0059(3) 0.0081(4) -0.0001(3) 0.0007(3) -0.0005(2)
Ga1 0.0089(8) 0.0089(8) 0.0115(15) -0.0009(8) 0.0009(8) -0.0004(10)
Ga2 0.0080(8) 0.0080(8) 0.0170(17) -0.0031(9) -0.0031(9) 0.0012(10)
Ga3 0.0093(8) 0.0093(8) 0.0195(17) 0.0029(9) -0.0029(9) -0.0018(11)
Ga4 0.0066(13) 0.0194(16) 0.0068(14) 0.000 0.000 -0.0026(11)
Ga5 0.0131(15) 0.0098(14) 0.0078(15) 0.000 0.000 -0.0018(11)
Ga6 0.0100(8) 0.0100(8) 0.0098(15) 0.0007(9) 0.0007(9) 0.0007(11)
Ga7 0.0086(8) 0.0086(8) 0.0079(13) -0.0006(8) -0.0006(8) 0.0011(10)
Ga8 0.0073(9) 0.0070(9) 0.0094(9) -0.0016(8) -0.0020(8) 0.0017(6)
Ga9 0.0088(14) 0.0099(14) 0.0075(12) 0.000 0.000 0.0006(10)

loop_
_atom_type_symbol
_atom_type_description
_atom_type_scat_dispersion_real
_atom_type_scat_dispersion_imag
_atom_type_scat_source
Ga Ga 0.2307 1.6083 'International Tables Vol C Tables 4.2.6.8 and 6.1.1.4'
Ta Ta -0.7052 6.5227 'International Tables Vol C Tables 4.2.6.8 and 6.1.1.4'

loop_
_geom_angle_atom_site_label_1
_geom_angle_atom_site_label_2
_geom_angle_atom_site_label_3
_geom_angle
_geom_angle_site_symmetry_1
_geom_angle_site_symmetry_3
Ta3 Ta1 Ta3 73.02(6) . 7_556
Ta3 Ta1 Ga1 103.47(5) . 2
Ta3 Ta1 Ga1 148.59(7) 7_556 2
Ta3 Ta1 Ga1 148.59(7) . .
Ta3 Ta1 Ga1 103.47(5) 7_556 .
Ga1 Ta1 Ga1 62.87(13) 2 .
Ta3 Ta1 Ga1 148.59(7) . 10_556
Ta3 Ta1 Ga1 103.47(5) 7_556 10_556
Ga1 Ta1 Ga1 94.96(11) 2 10_556
Ga1 Ta1 Ga1 62.78(13) . 10_556
Ta3 Ta1 Ga1 103.47(5) . 9_556
Ta3 Ta1 Ga1 148.59(7) 7_556 9_556
Ga1 Ta1 Ga1 62.78(13) 2 9_556
Ga1 Ta1 Ga1 94.96(11) . 9_556
Ga1 Ta1 Ga1 62.87(13) 10_556 9_556
Ta3 Ta1 Ga5 57.22(7) . .
Ta3 Ta1 Ga5 130.24(9) 7_556 .
Ga1 Ta1 Ga5 55.64(8) 2 .
Ga1 Ta1 Ga5 118.45(9) . .
Ga1 Ta1 Ga5 118.45(9) 10_556 .
Ga1 Ta1 Ga5 55.64(8) 9_556 .
Ta3 Ta1 Ga5 130.24(9) . 7_556
Ta3 Ta1 Ga5 57.22(7) 7_556 7_556
Ga1 Ta1 Ga5 118.45(9) 2 7_556
Ga1 Ta1 Ga5 55.64(8) . 7_556
Ga1 Ta1 Ga5 55.64(8) 10_556 7_556
Ga1 Ta1 Ga5 118.45(9) 9_556 7_556
Ga5 Ta1 Ga5 172.54(15) . 7_556
Ta3 Ta1 Ga7 56.32(5) . 10_556
Ta3 Ta1 Ga7 56.32(5) 7_556 10_556
Ga1 Ta1 Ga7 147.49(7) 2 10_556
Ga1 Ta1 Ga7 147.49(7) . 10_556
Ga1 Ta1 Ga7 95.12(8) 10_556 10_556
Ga1 Ta1 Ga7 95.12(8) 9_556 10_556
Ga5 Ta1 Ga7 92.57(5) . 10_556
Ga5 Ta1 Ga7 92.57(5) 7_556 10_556
Ta3 Ta1 Ga7 56.32(5) . .
Ta3 Ta1 Ga7 56.32(5) 7_556 .
Ga1 Ta1 Ga7 95.12(8) 2 .
Ga1 Ta1 Ga7 95.12(8) . .
Ga1 Ta1 Ga7 147.49(7) 10_556 .
Ga1 Ta1 Ga7 147.49(7) 9_556 .
Ga5 Ta1 Ga7 92.57(5) . .
Ga5 Ta1 Ga7 92.57(5) 7_556 .
Ga7 Ta1 Ga7 92.74(14) 10_556 .
Ta3 Ta1 Ga2 96.50(6) . 10_556
Ta3 Ta1 Ga2 96.50(6) 7_556 10_556
Ga1 Ta1 Ga2 114.87(9) 2 10_556
Ga1 Ta1 Ga2 114.87(9) . 10_556
Ga1 Ta1 Ga2 52.35(8) 10_556 10_556
Ga1 Ta1 Ga2 52.35(8) 9_556 10_556
Ga5 Ta1 Ga2 89.475(13) . 10_556
Ga5 Ta1 Ga2 89.475(13) 7_556 10_556
Ga7 Ta1 Ga2 51.72(9) 10_556 10_556
Ga7 Ta1 Ga2 144.47(11) . 10_556
Ta3 Ta1 Ga2 96.50(6) . .
Ta3 Ta1 Ga2 96.50(6) 7_556 .
Ga1 Ta1 Ga2 52.35(8) 2 .
Ga1 Ta1 Ga2 52.35(8) . .
Ga1 Ta1 Ga2 114.87(9) 10_556 .
Ga1 Ta1 Ga2 114.87(9) 9_556 .
Ga5 Ta1 Ga2 89.475(13) . .
Ga5 Ta1 Ga2 89.475(13) 7_556 .
Ga7 Ta1 Ga2 144.47(11) 10_556 .
Ga7 Ta1 Ga2 51.72(9) . .
Ga2 Ta1 Ga2 163.81(14) 10_556 .
Ga2 Ta2 Ga2 67.80(14) 4 3
Ga2 Ta2 Ga8 104.65(7) 4 .
Ga2 Ta2 Ga8 143.53(10) 3 .
Ga2 Ta2 Ga8 143.54(10) 4 16
Ga2 Ta2 Ga8 104.65(7) 3 16
Ga8 Ta2 Ga8 59.24(9) . 16
Ga2 Ta2 Ga3 97.01(8) 4 .
Ga2 Ta2 Ga3 59.19(11) 3 .
Ga8 Ta2 Ga3 153.79(9) . .
Ga8 Ta2 Ga3 109.59(7) 16 .
Ga2 Ta2 Ga3 59.19(11) 4 2_665
Ga2 Ta2 Ga3 97.01(8) 3 2_665
Ga8 Ta2 Ga3 109.59(7) . 2_665
Ga8 Ta2 Ga3 153.79(9) 16 2_665
Ga3 Ta2 Ga3 69.29(14) . 2_665
Ga2 Ta2 Ga6 120.85(10) 4 .
Ga2 Ta2 Ga6 120.85(10) 3 .
Ga8 Ta2 Ga6 94.13(8) . .
Ga8 Ta2 Ga6 94.13(8) 16 .
Ga3 Ta2 Ga6 61.65(10) . .
Ga3 Ta2 Ga6 61.65(10) 2_665 .
Ga2 Ta2 Ga1 56.21(10) 4 3
Ga2 Ta2 Ga1 56.21(10) 3 3
Ga8 Ta2 Ga1 89.28(8) . 3
Ga8 Ta2 Ga1 89.28(8) 16 3
Ga3 Ta2 Ga1 115.33(10) . 3
Ga3 Ta2 Ga1 115.33(10) 2_665 3
Ga6 Ta2 Ga1 176.08(11) . 3
Ga2 Ta2 Ta4 151.70(7) 4 16
Ga2 Ta2 Ta4 88.97(8) 3 16
Ga8 Ta2 Ta4 103.65(6) . 16
Ga8 Ta2 Ta4 55.93(5) 16 16
Ga3 Ta2 Ta4 55.91(5) . 16
Ga3 Ta2 Ta4 110.81(9) 2_665 16
Ga6 Ta2 Ta4 56.97(3) . 16
Ga1 Ta2 Ta4 124.04(3) 3 16
Ga2 Ta2 Ta4 88.97(8) 4 .
Ga2 Ta2 Ta4 151.70(7) 3 .
Ga8 Ta2 Ta4 55.93(5) . .
Ga8 Ta2 Ta4 103.65(6) 16 .
Ga3 Ta2 Ta4 110.81(9) . .
Ga3 Ta2 Ta4 55.90(5) 2_665 .
Ga6 Ta2 Ta4 56.97(3) . .
Ga1 Ta2 Ta4 124.04(3) 3 .
Ta4 Ta2 Ta4 107.32(5) 16 .
Ga2 Ta2 Ta7 105.70(9) 4 16
Ga2 Ta2 Ta7 52.97(5) 3 16
Ga8 Ta2 Ta7 99.49(6) . 16
Ga8 Ta2 Ta7 52.52(5) 16 16
Ga3 Ta2 Ta7 88.47(8) . 16
Ga3 Ta2 Ta7 149.64(6) 2_665 16
Ga6 Ta2 Ta7 125.96(3) . 16
Ga1 Ta2 Ta7 55.13(3) 3 16
Ta4 Ta2 Ta7 69.00(2) 16 16
Ta4 Ta2 Ta7 154.44(5) . 16
Ga2 Ta2 Ta7 52.97(5) 4 .
Ga2 Ta2 Ta7 105.70(9) 3 .
Ga8 Ta2 Ta7 52.52(5) . .
Ga8 Ta2 Ta7 99.49(6) 16 .
Ga3 Ta2 Ta7 149.64(6) . .
Ga3 Ta2 Ta7 88.47(8) 2_665 .
Ga6 Ta2 Ta7 125.96(3) . .
Ga1 Ta2 Ta7 55.13(3) 3 .
Ta4 Ta2 Ta7 154.44(5) 16 .
Ta4 Ta2 Ta7 69.00(2) . .
Ta7 Ta2 Ta7 102.97(4) 16 .
Ga4 Ta3 Ga7 107.06(9) . .
Ga4 Ta3 Ga7 107.06(9) . 10_556
Ga7 Ta3 Ga7 102.58(10) . 10_556
Ga4 Ta3 Ga5 133.71(12) . .
Ga7 Ta3 Ga5 101.33(9) . .
Ga7 Ta3 Ga5 101.33(9) 10_556 .
Ga4 Ta3 Ga9 74.24(8) . .
Ga7 Ta3 Ga9 155.51(8) . .
Ga7 Ta3 Ga9 100.22(7) 10_556 .
Ga5 Ta3 Ga9 65.18(7) . .
Ga4 Ta3 Ga9 74.24(8) . 9_656
Ga7 Ta3 Ga9 100.22(7) . 9_656
Ga7 Ta3 Ga9 155.51(8) 10_556 9_656
Ga5 Ta3 Ga9 65.18(7) . 9_656
Ga9 Ta3 Ga9 56.00(12) . 9_656
Ga4 Ta3 Ta1 163.02(9) . .
Ga7 Ta3 Ta1 63.77(7) . .
Ga7 Ta3 Ta1 63.77(7) 10_556 .
Ga5 Ta3 Ta1 63.27(8) . .
Ga9 Ta3 Ta1 120.34(5) . .
Ga9 Ta3 Ta1 120.34(5) 9_656 .
Ga4 Ta3 Ga6 61.07(9) . 10_556
Ga7 Ta3 Ga6 52.47(9) . 10_556
Ga7 Ta3 Ga6 92.51(8) 10_556 10_556
Ga5 Ta3 Ga6 152.86(7) . 10_556
Ga9 Ta3 Ga6 135.31(6) . 10_556
Ga9 Ta3 Ga6 108.54(7) 9_656 10_556
Ta1 Ta3 Ga6 103.78(6) . 10_556
Ga4 Ta3 Ga6 61.07(9) . .
Ga7 Ta3 Ga6 92.51(8) . .
Ga7 Ta3 Ga6 52.47(9) 10_556 .
Ga5 Ta3 Ga6 152.86(7) . .
Ga9 Ta3 Ga6 108.54(7) . .
Ga9 Ta3 Ga6 135.31(6) 9_656 .
Ta1 Ta3 Ga6 103.78(6) . .
Ga6 Ta3 Ga6 49.47(13) 10_556 .
Ga4 Ta3 Ta4 56.69(2) . .
Ga7 Ta3 Ta4 146.96(7) . .
Ga7 Ta3 Ta4 62.36(6) 10_556 .
Ga5 Ta3 Ta4 110.20(4) . .
Ga9 Ta3 Ta4 54.51(5) . .
Ga9 Ta3 Ta4 101.71(6) 9_656 .
Ta1 Ta3 Ta4 122.61(2) . .
Ga6 Ta3 Ta4 96.88(7) 10_556 .
Ga6 Ta3 Ta4 54.66(5) . .
Ga4 Ta3 Ta4 56.69(2) . 10_556
Ga7 Ta3 Ta4 62.36(6) . 10_556
Ga7 Ta3 Ta4 146.96(7) 10_556 10_556
Ga5 Ta3 Ta4 110.20(4) . 10_556
Ga9 Ta3 Ta4 101.71(6) . 10_556
Ga9 Ta3 Ta4 54.51(5) 9_656 10_556
Ta1 Ta3 Ta4 122.61(2) . 10_556
Ga6 Ta3 Ta4 54.66(5) 10_556 10_556
Ga6 Ta3 Ta4 96.88(7) . 10_556
Ta4 Ta3 Ta4 113.11(5) . 10_556
Ga4 Ta3 Ta7 117.02(5) . 3_544
Ga7 Ta3 Ta7 57.76(6) . 3_544
Ga7 Ta3 Ta7 135.13(8) 10_556 3_544
Ga5 Ta3 Ta7 52.91(2) . 3_544
Ga9 Ta3 Ta7 99.26(6) . 3_544
Ga9 Ta3 Ta7 54.10(5) 9_656 3_544
Ta1 Ta3 Ta7 71.48(3) . 3_544
Ga6 Ta3 Ta7 101.20(7) 10_556 3_544
Ga6 Ta3 Ta7 149.35(7) . 3_544
Ta4 Ta3 Ta7 153.48(4) . 3_544
Ta4 Ta3 Ta7 64.31(2) 10_556 3_544
Ga8 Ta4 Ga9 95.60(7) 11_667 .
Ga8 Ta4 Ga8 96.89(6) 11_667 .
Ga9 Ta4 Ga8 102.49(7) . .
Ga8 Ta4 Ga3 73.48(10) 11_667 2_665
Ga9 Ta4 Ga3 142.20(9) . 2_665
Ga8 Ta4 Ga3 114.55(10) . 2_665
Ga8 Ta4 Ga4 108.01(9) 11_667 .
Ga9 Ta4 Ga4 75.99(10) . .
Ga8 Ta4 Ga4 155.10(9) . .
Ga3 Ta4 Ga4 73.54(11) 2_665 .
Ga8 Ta4 Ga6 137.09(9) 11_667 .
Ga9 Ta4 Ga6 120.29(10) . .
Ga8 Ta4 Ga6 97.26(8) . .
Ga3 Ta4 Ga6 63.77(11) 2_665 .
Ga4 Ta4 Ga6 64.15(10) . .
Ga8 Ta4 Ta5 60.28(5) 11_667 .
Ga9 Ta4 Ta5 62.64(7) . .
Ga8 Ta4 Ta5 59.85(5) . .
Ga3 Ta4 Ta5 130.93(9) 2_665 .
Ga4 Ta4 Ta5 134.09(9) . .
Ga6 Ta4 Ta5 155.60(7) . .
Ga8 Ta4 Ta2 95.88(6) 11_667 .
Ga9 Ta4 Ta2 158.43(4) . .
Ga8 Ta4 Ta2 57.98(6) . .
Ga3 Ta4 Ta2 59.04(8) 2_665 .
Ga4 Ta4 Ta2 117.30(9) . .
Ga6 Ta4 Ta2 59.37(7) . .
Ta5 Ta4 Ta2 108.28(3) . .
Ga8 Ta4 Ga7 151.29(9) 11_667 10_556
Ga9 Ta4 Ga7 97.09(6) . 10_556
Ga8 Ta4 Ga7 55.20(8) . 10_556
Ga3 Ta4 Ga7 109.73(9) 2_665 10_556
Ga4 Ta4 Ga7 100.02(10) . 10_556
Ga6 Ta4 Ga7 52.51(9) . 10_556
Ta5 Ta4 Ga7 103.79(6) . 10_556
Ta2 Ta4 Ga7 64.97(6) . 10_556
Ga8 Ta4 Ta3 150.89(6) 11_667 .
Ga9 Ta4 Ta3 58.48(6) . .
Ga8 Ta4 Ta3 101.38(6) . .
Ga3 Ta4 Ta3 117.71(9) 2_665 .
Ga4 Ta4 Ta3 56.16(7) . .
Ga6 Ta4 Ta3 62.59(8) . .
Ta5 Ta4 Ta3 110.81(3) . .
Ta2 Ta4 Ta3 113.00(4) . .
Ga7 Ta4 Ta3 54.28(7) 10_556 .
Ga8 Ta4 Ta6 54.31(5) 11_667 .
Ga9 Ta4 Ta6 90.41(3) . .
Ga8 Ta4 Ta6 149.84(6) . .
Ga3 Ta4 Ta6 53.50(7) 2_665 .
Ga4 Ta4 Ta6 54.43(7) . .
Ga6 Ta4 Ta6 99.51(7) . .
Ta5 Ta4 Ta6 104.76(3) . .
Ta2 Ta4 Ta6 111.11(4) . .
Ga7 Ta4 Ta6 150.74(7) 10_556 .
Ta3 Ta4 Ta6 108.58(4) . .
Ga8 Ta4 Ta7 117.86(6) 11_667 12_657
Ga9 Ta4 Ta7 53.04(3) . 12_657
Ga8 Ta4 Ta7 53.82(5) . 12_657
Ga3 Ta4 Ta7 162.89(8) 2_665 12_657
Ga4 Ta4 Ta7 111.84(8) . 12_657
Ga6 Ta4 Ta7 103.12(8) . 12_657
Ta5 Ta4 Ta7 57.66(2) . 12_657
Ta2 Ta4 Ta7 105.39(4) . 12_657
Ga7 Ta4 Ta7 53.93(6) 10_556 12_657
Ta3 Ta4 Ta7 59.29(3) . 12_657
Ta6 Ta4 Ta7 143.16(4) . 12_657
Ga8 Ta5 Ga8 173.21(9) 12_657 11_667
Ga8 Ta5 Ga8 90.201(6) 12_657 2_655
Ga8 Ta5 Ga8 90.201(6) 11_667 2_655
Ga8 Ta5 Ga8 90.202(6) 12_657 .
Ga8 Ta5 Ga8 90.200(6) 11_667 .
Ga8 Ta5 Ga8 173.21(9) 2_655 .
Ga8 Ta5 Ga9 93.39(5) 12_657 11_667
Ga8 Ta5 Ga9 93.39(5) 11_667 11_667
Ga8 Ta5 Ga9 86.61(5) 2_655 11_667
Ga8 Ta5 Ga9 86.60(5) . 11_667
Ga8 Ta5 Ga9 86.61(5) 12_657 .
Ga8 Ta5 Ga9 86.61(5) 11_667 .
Ga8 Ta5 Ga9 93.39(5) 2_655 .
Ga8 Ta5 Ga9 93.40(5) . .
Ga9 Ta5 Ga9 180.0 11_667 .
Ga8 Ta5 Ta4 129.38(5) 12_657 11_667
Ga8 Ta5 Ta4 55.59(5) 11_667 11_667
Ga8 Ta5 Ta4 54.63(5) 2_655 11_667
Ga8 Ta5 Ta4 120.64(5) . 11_667
Ga9 Ta5 Ta4 54.222(17) 11_667 11_667
Ga9 Ta5 Ta4 125.778(17) . 11_667
Ga8 Ta5 Ta4 54.63(5) 12_657 2_655
Ga8 Ta5 Ta4 120.64(5) 11_667 2_655
Ga8 Ta5 Ta4 55.59(5) 2_655 2_655
Ga8 Ta5 Ta4 129.38(5) . 2_655
Ga9 Ta5 Ta4 125.778(17) 11_667 2_655
Ga9 Ta5 Ta4 54.222(17) . 2_655
Ta4 Ta5 Ta4 109.987(17) 11_667 2_655
Ga8 Ta5 Ta4 55.59(5) 12_657 12_657
Ga8 Ta5 Ta4 129.38(5) 11_667 12_657
Ga8 Ta5 Ta4 120.64(5) 2_655 12_657
Ga8 Ta5 Ta4 54.63(5) . 12_657
Ga9 Ta5 Ta4 54.222(17) 11_667 12_657
Ga9 Ta5 Ta4 125.778(17) . 12_657
Ta4 Ta5 Ta4 108.44(3) 11_667 12_657
Ta4 Ta5 Ta4 109.987(17) 2_655 12_657
Ga8 Ta5 Ta4 120.64(5) 12_657 .
Ga8 Ta5 Ta4 54.63(5) 11_667 .
Ga8 Ta5 Ta4 129.37(5) 2_655 .
Ga8 Ta5 Ta4 55.59(5) . .
Ga9 Ta5 Ta4 125.778(17) 11_667 .
Ga9 Ta5 Ta4 54.222(17) . .
Ta4 Ta5 Ta4 109.987(17) 11_667 .
Ta4 Ta5 Ta4 108.44(3) 2_655 .
Ta4 Ta5 Ta4 109.987(17) 12_657 .
Ga8 Ta5 Ta7 54.01(5) 12_657 12_657
Ga8 Ta5 Ta7 121.23(5) 11_667 12_657
Ga8 Ta5 Ta7 128.79(5) 2_655 12_657
Ga8 Ta5 Ta7 56.13(5) . 12_657
Ga9 Ta5 Ta7 125.756(16) 11_667 12_657
Ga9 Ta5 Ta7 54.244(16) . 12_657
Ta4 Ta5 Ta7 176.17(2) 11_667 12_657
Ta4 Ta5 Ta7 73.30(2) 2_655 12_657
Ta4 Ta5 Ta7 71.67(2) 12_657 12_657
Ta4 Ta5 Ta7 66.68(2) . 12_657
Ga8 Ta5 Ta7 56.13(5) 12_657 2_655
Ga8 Ta5 Ta7 128.79(5) 11_667 2_655
Ga8 Ta5 Ta7 54.01(5) 2_655 2_655
Ga8 Ta5 Ta7 121.23(5) . 2_655
Ga9 Ta5 Ta7 54.244(16) 11_667 2_655
Ga9 Ta5 Ta7 125.756(16) . 2_655
Ta4 Ta5 Ta7 73.30(2) 11_667 2_655
Ta4 Ta5 Ta7 71.67(2) 2_655 2_655
Ta4 Ta5 Ta7 66.68(2) 12_657 2_655
Ta4 Ta5 Ta7 176.17(2) . 2_655
Ta7 Ta5 Ta7 109.965(17) 12_657 2_655
Ga3 Ta6 Ga8 72.48(9) 2_665 6_556
Ga3 Ta6 Ga8 72.48(9) 2_665 11_667
Ga8 Ta6 Ga8 60.03(9) 6_556 11_667
Ga3 Ta6 Ga1 163.57(13) 2_665 10_656
Ga8 Ta6 Ga1 93.40(9) 6_556 10_656
Ga8 Ta6 Ga1 93.40(9) 11_667 10_656
Ga3 Ta6 Ga4 73.51(10) 2_665 15_665
Ga8 Ta6 Ga4 105.66(7) 6_556 15_665
Ga8 Ta6 Ga4 145.78(9) 11_667 15_665
Ga1 Ta6 Ga4 119.54(10) 10_656 15_665
Ga3 Ta6 Ga4 73.51(10) 2_665 .
Ga8 Ta6 Ga4 145.78(9) 6_556 .
Ga8 Ta6 Ga4 105.66(7) 11_667 .
Ga1 Ta6 Ga4 119.54(10) 10_656 .
Ga4 Ta6 Ga4 67.66(15) 15_665 .
Ga3 Ta6 Ga5 130.82(10) 2_665 9_656
Ga8 Ta6 Ga5 148.23(9) 6_556 9_656
Ga8 Ta6 Ga5 102.52(7) 11_667 9_656
Ga1 Ta6 Ga5 59.36(9) 10_656 9_656
Ga4 Ta6 Ga5 102.37(7) 15_665 9_656
Ga4 Ta6 Ga5 60.61(11) . 9_656
Ga3 Ta6 Ga5 130.82(10) 2_665 7_656
Ga8 Ta6 Ga5 102.52(7) 6_556 7_656
Ga8 Ta6 Ga5 148.23(9) 11_667 7_656
Ga1 Ta6 Ga5 59.36(9) 10_656 7_656
Ga4 Ta6 Ga5 60.61(11) 15_665 7_656
Ga4 Ta6 Ga5 102.37(7) . 7_656
Ga5 Ta6 Ga5 78.56(13) 9_656 7_656
Ga3 Ta6 Ta7 116.73(5) 2_665 6_556
Ga8 Ta6 Ta7 52.74(5) 6_556 6_556
Ga8 Ta6 Ta7 100.22(6) 11_667 6_556
Ga1 Ta6 Ta7 56.41(4) 10_656 6_556
Ga4 Ta6 Ta7 91.61(8) 15_665 6_556
Ga4 Ta6 Ta7 154.08(6) . 6_556
Ga5 Ta6 Ta7 112.33(9) 9_656 6_556
Ga5 Ta6 Ta7 52.34(5) 7_656 6_556
Ga3 Ta6 Ta7 116.73(5) 2_665 11_667
Ga8 Ta6 Ta7 100.22(6) 6_556 11_667
Ga8 Ta6 Ta7 52.74(5) 11_667 11_667
Ga1 Ta6 Ta7 56.41(4) 10_656 11_667
Ga4 Ta6 Ta7 154.08(6) 15_665 11_667
Ga4 Ta6 Ta7 91.61(8) . 11_667
Ga5 Ta6 Ta7 52.34(5) 9_656 11_667
Ga5 Ta6 Ta7 112.33(9) 7_656 11_667
Ta7 Ta6 Ta7 102.98(5) 6_556 11_667
Ga3 Ta6 Ta4 53.75(2) 2_665 15_665
Ga8 Ta6 Ta4 52.22(5) 6_556 15_665
Ga8 Ta6 Ta4 101.14(6) 11_667 15_665
Ga1 Ta6 Ta4 123.79(3) 10_656 15_665
Ga4 Ta6 Ta4 54.14(5) 15_665 15_665
Ga4 Ta6 Ta4 108.12(9) . 15_665
Ga5 Ta6 Ta4 155.87(6) 9_656 15_665
Ga5 Ta6 Ta4 83.85(7) 7_656 15_665
Ta7 Ta6 Ta4 67.60(2) 6_556 15_665
Ta7 Ta6 Ta4 151.59(4) 11_667 15_665
Ga3 Ta6 Ta4 53.75(2) 2_665 .
Ga8 Ta6 Ta4 101.14(6) 6_556 .
Ga8 Ta6 Ta4 52.22(5) 11_667 .
Ga1 Ta6 Ta4 123.79(3) 10_656 .
Ga4 Ta6 Ta4 108.12(9) 15_665 .
Ga4 Ta6 Ta4 54.14(5) . .
Ga5 Ta6 Ta4 83.84(7) 9_656 .
Ga5 Ta6 Ta4 155.87(6) 7_656 .
Ta7 Ta6 Ta4 151.59(4) 6_556 .
Ta7 Ta6 Ta4 67.60(2) 11_667 .
Ta4 Ta6 Ta4 107.31(5) 15_665 .
Ga5 Ta7 Ga8 107.71(9) 11_667 .
Ga5 Ta7 Ga2 107.00(12) 11_667 4
Ga8 Ta7 Ga2 108.87(9) . 4
Ga5 Ta7 Ga9 68.35(10) 11_667 11_667
Ga8 Ta7 Ga9 94.67(7) . 11_667
Ga2 Ta7 Ga9 156.05(8) 4 11_667
Ga5 Ta7 Ga8 154.69(9) 11_667 11_667
Ga8 Ta7 Ga8 95.32(6) . 11_667
Ga2 Ta7 Ga8 74.04(10) 4 11_667
Ga9 Ta7 Ga8 100.10(7) 11_667 11_667
Ga5 Ta7 Ga1 59.67(11) 11_667 3
Ga8 Ta7 Ga1 92.91(8) . 3
Ga2 Ta7 Ga1 57.60(11) 4 3
Ga9 Ta7 Ga1 127.28(9) 11_667 3
Ga8 Ta7 Ga1 130.96(9) 11_667 3
Ga5 Ta7 Ga7 102.08(10) 11_667 4
Ga8 Ta7 Ga7 149.96(9) . 4
Ga2 Ta7 Ga7 57.26(9) 4 4
Ga9 Ta7 Ga7 99.85(6) 11_667 4
Ga8 Ta7 Ga7 56.40(8) 11_667 4
Ga1 Ta7 Ga7 98.83(9) 3 4
Ga5 Ta7 Ta5 125.49(9) 11_667 .
Ga8 Ta7 Ta5 59.27(5) . .
Ga2 Ta7 Ta5 127.48(9) 4 .
Ga9 Ta7 Ta5 61.34(7) 11_667 .
Ga8 Ta7 Ta5 58.38(5) 11_667 .
Ga1 Ta7 Ta5 152.18(7) 3 .
Ga7 Ta7 Ta5 105.68(7) 4 .
Ga5 Ta7 Ta3 57.05(8) 11_667 11_667
Ga8 Ta7 Ta3 150.39(6) . 11_667
Ga2 Ta7 Ta3 100.26(8) 4 11_667
Ga9 Ta7 Ta3 56.90(5) 11_667 11_667
Ga8 Ta7 Ta3 97.66(6) 11_667 11_667
Ga1 Ta7 Ta3 98.37(7) 3 11_667
Ga7 Ta7 Ta3 54.52(7) 4 11_667
Ta5 Ta7 Ta3 106.44(3) . 11_667
Ga5 Ta7 Ta6 55.86(8) 11_667 12_657
Ga8 Ta7 Ta6 54.68(5) . 12_657
Ga2 Ta7 Ta6 106.50(8) 4 12_657
Ga9 Ta7 Ta6 90.44(3) 11_667 12_657
Ga8 Ta7 Ta6 149.14(6) 11_667 12_657
Ga1 Ta7 Ta6 53.86(7) 3 12_657
Ga7 Ta7 Ta6 150.12(8) 4 12_657
Ta5 Ta7 Ta6 103.88(3) . 12_657
Ta3 Ta7 Ta6 112.24(4) 11_667 12_657
Ga5 Ta7 Ta2 112.31(8) 11_667 .
Ga8 Ta7 Ta2 55.42(6) . .
Ga2 Ta7 Ta2 54.36(7) 4 .
Ga9 Ta7 Ta2 149.59(5) 11_667 .
Ga8 Ta7 Ta2 89.19(6) 11_667 .
Ga1 Ta7 Ta2 57.35(7) 3 .
Ga7 Ta7 Ta2 109.28(7) 4 .
Ta5 Ta7 Ta2 101.33(3) . .
Ta3 Ta7 Ta2 150.80(4) 11_667 .
Ta6 Ta7 Ta2 68.58(3) 12_657 .
Ga5 Ta7 Ta4 106.81(8) 11_667 11_667
Ga8 Ta7 Ta4 114.89(6) . 11_667
Ga2 Ta7 Ta4 111.20(8) 4 11_667
Ga9 Ta7 Ta4 52.12(3) 11_667 11_667
Ga8 Ta7 Ta4 52.16(5) 11_667 11_667
Ga1 Ta7 Ta4 152.13(7) 3 11_667
Ga7 Ta7 Ta4 58.12(6) 4 11_667
Ta5 Ta7 Ta4 55.66(2) . 11_667
Ta3 Ta7 Ta4 56.41(3) 11_667 11_667
Ta6 Ta7 Ta4 141.96(4) 12_657 11_667
Ta2 Ta7 Ta4 140.77(4) . 11_667
Ga2 Ga1 Ga2 69.60(16) 2 .
Ga2 Ga1 Ga5 174.77(13) 2 7_556
Ga2 Ga1 Ga5 105.18(10) . 7_556
Ga2 Ga1 Ga5 105.18(10) 2 9_556
Ga2 Ga1 Ga5 174.77(13) . 9_556
Ga5 Ga1 Ga5 80.04(16) 7_556 9_556
Ga2 Ga1 Ta6 121.15(12) 2 10_456
Ga2 Ga1 Ta6 121.15(12) . 10_456
Ga5 Ga1 Ta6 60.92(10) 7_556 10_456
Ga5 Ga1 Ta6 60.92(10) 9_556 10_456
Ga2 Ga1 Ta7 58.08(7) 2 4_454
Ga2 Ga1 Ta7 118.49(15) . 4_454
Ga5 Ga1 Ta7 126.05(14) 7_556 4_454
Ga5 Ga1 Ta7 57.00(6) 9_556 4_454
Ta6 Ga1 Ta7 69.73(7) 10_456 4_454
Ga2 Ga1 Ta7 118.49(15) 2 13_565
Ga2 Ga1 Ta7 58.08(7) . 13_565
Ga5 Ga1 Ta7 57.00(6) 7_556 13_565
Ga5 Ga1 Ta7 126.05(14) 9_556 13_565
Ta6 Ga1 Ta7 69.73(7) 10_456 13_565
Ta7 Ga1 Ta7 123.56(13) 4_454 13_565
Ga2 Ga1 Ta1 113.49(13) 2 .
Ga2 Ga1 Ta1 68.12(9) . .
Ga5 Ga1 Ta1 63.69(9) 7_556 .
Ga5 Ga1 Ta1 115.21(13) 9_556 .
Ta6 Ga1 Ta1 124.22(9) 10_456 .
Ta7 Ga1 Ta1 160.67(12) 4_454 .
Ta7 Ga1 Ta1 75.68(3) 13_565 .
Ga2 Ga1 Ta1 68.11(9) 2 9_556
Ga2 Ga1 Ta1 113.49(13) . 9_556
Ga5 Ga1 Ta1 115.21(13) 7_556 9_556
Ga5 Ga1 Ta1 63.69(9) 9_556 9_556
Ta6 Ga1 Ta1 124.22(9) 10_456 9_556
Ta7 Ga1 Ta1 75.68(3) 4_454 9_556
Ta7 Ga1 Ta1 160.67(12) 13_565 9_556
Ta1 Ga1 Ta1 85.04(11) . 9_556
Ga2 Ga1 Ta2 58.25(10) 2 4_454
Ga2 Ga1 Ta2 58.25(10) . 4_454
Ga5 Ga1 Ta2 119.15(11) 7_556 4_454
Ga5 Ga1 Ta2 119.15(11) 9_556 4_454
Ta6 Ga1 Ta2 78.90(10) 10_456 4_454
Ta7 Ga1 Ta2 67.52(7) 4_454 4_454
Ta7 Ga1 Ta2 67.52(7) 13_565 4_454
Ta1 Ga1 Ta2 125.16(9) . 4_454
Ta1 Ga1 Ta2 125.16(9) 9_556 4_454
Ga2 Ga1 Ga1 126.39(10) 2 10_556
Ga2 Ga1 Ga1 126.39(10) . 10_556
Ga5 Ga1 Ga1 56.63(8) 7_556 10_556
Ga5 Ga1 Ga1 56.63(8) 9_556 10_556
Ta6 Ga1 Ga1 94.69(8) 10_456 10_556
Ta7 Ga1 Ga1 110.42(7) 4_454 10_556
Ta7 Ga1 Ga1 110.42(7) 13_565 10_556
Ta1 Ga1 Ga1 58.61(7) . 10_556
Ta1 Ga1 Ga1 58.61(7) 9_556 10_556
Ta2 Ga1 Ga1 173.59(7) 4_454 10_556
Ga2 Ga1 Ga1 55.41(8) 2 2
Ga2 Ga1 Ga1 55.41(8) . 2
Ga5 Ga1 Ga1 122.20(10) 7_556 2
Ga5 Ga1 Ga1 122.20(10) 9_556 2
Ta6 Ga1 Ga1 175.31(8) 10_456 2
Ta7 Ga1 Ga1 108.61(7) 4_454 2
Ta7 Ga1 Ga1 108.61(7) 13_565 2
Ta1 Ga1 Ga1 58.57(6) . 2
Ta1 Ga1 Ga1 58.57(6) 9_556 2
Ta2 Ga1 Ga1 96.41(7) 4_454 2
Ga1 Ga1 Ga1 90.0 10_556 2
Ga1 Ga2 Ga1 69.19(17) . 2
Ga1 Ga2 Ga7 109.10(14) . .
Ga1 Ga2 Ga7 109.10(14) 2 .
Ga1 Ga2 Ta7 64.32(7) . 13_565
Ga1 Ga2 Ta7 126.34(16) 2 13_565
Ga7 Ga2 Ta7 65.07(7) . 13_565
Ga1 Ga2 Ta7 126.34(16) . 3_544
Ga1 Ga2 Ta7 64.32(7) 2 3_544
Ga7 Ga2 Ta7 65.07(7) . 3_544
Ta7 Ga2 Ta7 129.26(14) 13_565 3_544
Ga1 Ga2 Ta2 110.59(13) . 3_544
Ga1 Ga2 Ta2 65.54(9) 2 3_544
Ga7 Ga2 Ta2 133.76(8) . 3_544
Ta7 Ga2 Ta2 157.05(13) 13_565 3_544
Ta7 Ga2 Ta2 72.67(3) 3_544 3_544
Ga1 Ga2 Ta2 65.54(9) . 4_454
Ga1 Ga2 Ta2 110.59(13) 2 4_454
Ga7 Ga2 Ta2 133.76(8) . 4_454
Ta7 Ga2 Ta2 72.67(3) 13_565 4_454
Ta7 Ga2 Ta2 157.05(13) 3_544 4_454
Ta2 Ga2 Ta2 84.82(11) 3_544 4_454
Ga1 Ga2 Ga3 127.65(14) . 4_454
Ga1 Ga2 Ga3 127.65(14) 2 4_454
Ga7 Ga2 Ga3 108.66(17) . 4_454
Ta7 Ga2 Ga3 102.01(10) 13_565 4_454
Ta7 Ga2 Ga3 102.01(10) 3_544 4_454
Ta2 Ga2 Ga3 62.22(9) 3_544 4_454
Ta2 Ga2 Ga3 62.22(9) 4_454 4_454
Ga1 Ga2 Ga2 55.20(8) . 2
Ga1 Ga2 Ga2 55.20(8) 2 2
Ga7 Ga2 Ga2 159.54(11) . 2
Ta7 Ga2 Ga2 111.58(7) 13_565 2
Ta7 Ga2 Ga2 111.58(7) 3_544 2
Ta2 Ga2 Ga2 56.10(7) 3_544 2
Ta2 Ga2 Ga2 56.10(7) 4_454 2
Ga3 Ga2 Ga2 91.80(11) 4_454 2
Ga1 Ga2 Ta1 59.54(11) . .
Ga1 Ga2 Ta1 59.54(11) 2 .
Ga7 Ga2 Ta1 61.44(11) . .
Ta7 Ga2 Ta1 74.38(8) 13_565 .
Ta7 Ga2 Ta1 74.38(8) 3_544 .
Ta2 Ga2 Ta1 123.89(10) 3_544 .
Ta2 Ga2 Ta1 123.89(10) 4_454 .
Ga3 Ga2 Ta1 170.11(17) 4_454 .
Ga2 Ga2 Ta1 98.10(7) 2 .
Ta6 Ga3 Ta4 72.75(7) 2_665 16
Ta6 Ga3 Ta4 72.75(7) 2_665 2_665
Ta4 Ga3 Ta4 145.07(14) 16 2_665
Ta6 Ga3 Ga2 112.91(16) 2_665 3
Ta4 Ga3 Ga2 94.18(9) 16 3
Ta4 Ga3 Ga2 94.18(9) 2_665 3
Ta6 Ga3 Ta2 135.38(8) 2_665 .
Ta4 Ga3 Ta2 65.06(4) 16 .
Ta4 Ga3 Ta2 145.03(13) 2_665 .
Ga2 Ga3 Ta2 58.59(9) 3 .
Ta6 Ga3 Ta2 135.38(8) 2_665 2_665
Ta4 Ga3 Ta2 145.03(13) 16 2_665
Ta4 Ga3 Ta2 65.06(4) 2_665 2_665
Ga2 Ga3 Ta2 58.59(9) 3 2_665
Ta2 Ga3 Ta2 81.17(11) . 2_665
Ta6 Ga3 Ga6 109.59(12) 2_665 .
Ta4 Ga3 Ga6 59.22(6) 16 .
Ta4 Ga3 Ga6 140.49(16) 2_665 .
Ga2 Ga3 Ga6 118.49(13) 3 .
Ta2 Ga3 Ga6 59.90(8) . .
Ta2 Ga3 Ga6 111.95(12) 2_665 .
Ta6 Ga3 Ga6 109.59(12) 2_665 2_665
Ta4 Ga3 Ga6 140.49(16) 16 2_665
Ta4 Ga3 Ga6 59.22(6) 2_665 2_665
Ga2 Ga3 Ga6 118.49(13) 3 2_665
Ta2 Ga3 Ga6 111.95(12) . 2_665
Ta2 Ga3 Ga6 59.90(8) 2_665 2_665
Ga6 Ga3 Ga6 84.54(16) . 2_665
Ta3 Ga4 Ta4 67.15(7) . .
Ta3 Ga4 Ta4 67.15(7) . 10_556
Ta4 Ga4 Ta4 133.87(14) . 10_556
Ta3 Ga4 Ta6 135.01(9) . .
Ta4 Ga4 Ta6 71.43(4) . .
Ta4 Ga4 Ta6 146.46(13) 10_556 .
Ta3 Ga4 Ta6 135.01(9) . 10_556
Ta4 Ga4 Ta6 146.46(13) . 10_556
Ta4 Ga4 Ta6 71.43(4) 10_556 10_556
Ta6 Ga4 Ta6 77.52(10) . 10_556
Ta3 Ga4 Ga5 104.99(15) . 9_656
Ta4 Ga4 Ga5 92.88(9) . 9_656
Ta4 Ga4 Ga5 92.88(9) 10_556 9_656
Ta6 Ga4 Ga5 59.98(9) . 9_656
Ta6 Ga4 Ga5 59.98(9) 10_556 9_656
Ta3 Ga4 Ga6 64.42(10) . 10_556
Ta4 Ga4 Ga6 105.68(12) . 10_556
Ta4 Ga4 Ga6 58.45(8) 10_556 10_556
Ta6 Ga4 Ga6 146.67(16) . 10_556
Ta6 Ga4 Ga6 107.19(9) 10_556 10_556
Ga5 Ga4 Ga6 151.28(10) 9_656 10_556
Ta3 Ga4 Ga6 64.42(10) . .
Ta4 Ga4 Ga6 58.45(8) . .
Ta4 Ga4 Ga6 105.68(12) 10_556 .
Ta6 Ga4 Ga6 107.19(9) . .
Ta6 Ga4 Ga6 146.67(16) 10_556 .
Ga5 Ga4 Ga6 151.28(10) 9_656 .
Ga6 Ga4 Ga6 51.09(14) 10_556 .
Ta7 Ga5 Ta7 139.42(15) 12_657 3_544
Ta7 Ga5 Ga1 125.67(15) 12_657 2
Ta7 Ga5 Ga1 63.34(7) 3_544 2
Ta7 Ga5 Ga1 63.34(7) 12_657 9_556
Ta7 Ga5 Ga1 125.67(15) 3_544 9_556
Ga1 Ga5 Ga1 66.74(16) 2 9_556
Ta7 Ga5 Ta6 148.77(12) 12_657 9_656
Ta7 Ga5 Ta6 71.80(4) 3_544 9_656
Ga1 Ga5 Ta6 59.73(9) 2 9_656
Ga1 Ga5 Ta6 100.40(12) 9_556 9_656
Ta7 Ga5 Ta6 71.80(4) 12_657 2_655
Ta7 Ga5 Ta6 148.77(12) 3_544 2_655
Ga1 Ga5 Ta6 100.40(12) 2 2_655
Ga1 Ga5 Ta6 59.73(9) 9_556 2_655
Ta6 Ga5 Ta6 76.97(10) 9_656 2_655
Ta7 Ga5 Ga4 103.28(8) 12_657 9_656
Ta7 Ga5 Ga4 103.28(8) 3_544 9_656
Ga1 Ga5 Ga4 118.70(14) 2 9_656
Ga1 Ga5 Ga4 118.70(14) 9_556 9_656
Ta6 Ga5 Ga4 59.40(9) 9_656 9_656
Ta6 Ga5 Ga4 59.40(9) 2_655 9_656
Ta7 Ga5 Ta3 70.04(7) 12_657 .
Ta7 Ga5 Ta3 70.04(7) 3_544 .
Ga1 Ga5 Ta3 109.53(12) 2 .
Ga1 Ga5 Ta3 109.53(12) 9_556 .
Ta6 Ga5 Ta3 140.58(6) 9_656 .
Ta6 Ga5 Ta3 140.58(6) 2_655 .
Ga4 Ga5 Ta3 121.30(15) 9_656 .
Ta7 Ga5 Ta1 76.94(8) 12_657 .
Ta7 Ga5 Ta1 76.94(8) 3_544 .
Ga1 Ga5 Ta1 60.67(10) 2 .
Ga1 Ga5 Ta1 60.67(10) 9_556 .
Ta6 Ga5 Ta1 120.04(11) 9_656 .
Ta6 Ga5 Ta1 120.04(11) 2_655 .
Ga4 Ga5 Ta1 179.19(17) 9_656 .
Ta3 Ga5 Ta1 59.51(8) . .
Ta7 Ga5 Ga9 56.76(7) 12_657 .
Ta7 Ga5 Ga9 105.75(12) 3_544 .
Ga1 Ga5 Ga9 166.53(14) 2 .
Ga1 Ga5 Ga9 119.46(9) 9_556 .
Ta6 Ga5 Ga9 126.47(13) 9_656 .
Ta6 Ga5 Ga9 92.90(8) 2_655 .
Ga4 Ga5 Ga9 70.15(10) 9_656 .
Ta3 Ga5 Ga9 57.64(7) . .
Ta1 Ga5 Ga9 110.57(11) . .
Ta7 Ga5 Ga9 105.75(12) 12_657 9_656
Ta7 Ga5 Ga9 56.76(7) 3_544 9_656
Ga1 Ga5 Ga9 119.46(9) 2 9_656
Ga1 Ga5 Ga9 166.53(14) 9_556 9_656
Ta6 Ga5 Ga9 92.90(8) 9_656 9_656
Ta6 Ga5 Ga9 126.47(13) 2_655 9_656
Ga4 Ga5 Ga9 70.15(10) 9_656 9_656
Ta3 Ga5 Ga9 57.64(7) . 9_656
Ta1 Ga5 Ga9 110.57(11) . 9_656
Ga9 Ga5 Ga9 51.81(13) . 9_656
Ga6 Ga6 Ga7 110.10(11) 10_556 10_556
Ga6 Ga6 Ta4 117.01(7) 10_556 .
Ga7 Ga6 Ta4 68.22(8) 10_556 .
Ga6 Ga6 Ta4 117.01(7) 10_556 16
Ga7 Ga6 Ta4 68.22(8) 10_556 16
Ta4 Ga6 Ta4 118.86(13) . 16
Ga6 Ga6 Ta2 177.51(8) 10_556 .
Ga7 Ga6 Ta2 72.39(12) 10_556 .
Ta4 Ga6 Ta2 63.66(7) . .
Ta4 Ga6 Ta2 63.66(7) 16 .
Ga6 Ga6 Ga3 119.64(10) 10_556 .
Ga7 Ga6 Ga3 117.50(14) 10_556 .
Ta4 Ga6 Ga3 113.79(14) . .
Ta4 Ga6 Ga3 57.01(7) 16 .
Ta2 Ga6 Ga3 58.44(10) . .
Ga6 Ga6 Ga3 119.64(10) 10_556 2_665
Ga7 Ga6 Ga3 117.50(14) 10_556 2_665
Ta4 Ga6 Ga3 57.01(7) . 2_665
Ta4 Ga6 Ga3 113.79(14) 16 2_665
Ta2 Ga6 Ga3 58.44(10) . 2_665
Ga3 Ga6 Ga3 66.79(15) . 2_665
Ga6 Ga6 Ga4 64.45(7) 10_556 .
Ga7 Ga6 Ga4 106.35(11) 10_556 .
Ta4 Ga6 Ga4 57.40(5) . .
Ta4 Ga6 Ga4 174.57(15) 16 .
Ta2 Ga6 Ga4 115.13(7) . .
Ga3 Ga6 Ga4 127.46(14) . .
Ga3 Ga6 Ga4 68.12(9) 2_665 .
Ga6 Ga6 Ga4 64.45(7) 10_556 7_556
Ga7 Ga6 Ga4 106.35(11) 10_556 7_556
Ta4 Ga6 Ga4 174.57(15) . 7_556
Ta4 Ga6 Ga4 57.40(5) 16 7_556
Ta2 Ga6 Ga4 115.13(7) . 7_556
Ga3 Ga6 Ga4 68.12(9) . 7_556
Ga3 Ga6 Ga4 127.46(14) 2_665 7_556
Ga4 Ga6 Ga4 126.00(15) . 7_556
Ga6 Ga6 Ta3 65.26(7) 10_556 .
Ga7 Ga6 Ta3 58.28(9) 10_556 .
Ta4 Ga6 Ta3 62.76(5) . .
Ta4 Ga6 Ta3 120.75(12) 16 .
Ta2 Ga6 Ta3 116.68(10) . .
Ga3 Ga6 Ta3 175.01(15) . .
Ga3 Ga6 Ta3 112.13(6) 2_665 .
Ga4 Ga6 Ta3 54.51(8) . .
Ga4 Ga6 Ta3 114.98(12) 7_556 .
Ga6 Ga6 Ta3 65.26(7) 10_556 7_556
Ga7 Ga6 Ta3 58.28(9) 10_556 7_556
Ta4 Ga6 Ta3 120.75(12) . 7_556
Ta4 Ga6 Ta3 62.76(5) 16 7_556
Ta2 Ga6 Ta3 116.68(10) . 7_556
Ga3 Ga6 Ta3 112.13(6) . 7_556
Ga3 Ga6 Ta3 175.01(15) 2_665 7_556
Ga4 Ga6 Ta3 114.98(12) . 7_556
Ga4 Ga6 Ta3 54.51(8) 7_556 7_556
Ta3 Ga6 Ta3 68.49(8) . 7_556
Ga6 Ga7 Ga2 179.6(2) 10_556 .
Ga6 Ga7 Ga8 103.81(14) 10_556 7_556
Ga2 Ga7 Ga8 75.88(12) . 7_556
Ga6 Ga7 Ga8 103.81(14) 10_556 10_556
Ga2 Ga7 Ga8 75.88(12) . 10_556
Ga8 Ga7 Ga8 61.79(12) 7_556 10_556
Ga6 Ga7 Ta3 69.24(10) 10_556 .
Ga2 Ga7 Ta3 111.03(12) . .
Ga8 Ga7 Ta3 168.58(13) 7_556 .
Ga8 Ga7 Ta3 110.18(5) 10_556 .
Ga6 Ga7 Ta3 69.24(10) 10_556 7_556
Ga2 Ga7 Ta3 111.03(12) . 7_556
Ga8 Ga7 Ta3 110.18(5) 7_556 7_556
Ga8 Ga7 Ta3 168.58(13) 10_556 7_556
Ta3 Ga7 Ta3 76.43(9) . 7_556
Ga6 Ga7 Ta7 122.37(6) 10_556 13_565
Ga2 Ga7 Ta7 57.66(6) . 13_565
Ga8 Ga7 Ta7 59.77(7) 7_556 13_565
Ga8 Ga7 Ta7 111.16(12) 10_556 13_565
Ta3 Ga7 Ta7 131.49(13) . 13_565
Ta3 Ga7 Ta7 67.72(5) 7_556 13_565
Ga6 Ga7 Ta7 122.37(6) 10_556 3_544
Ga2 Ga7 Ta7 57.66(6) . 3_544
Ga8 Ga7 Ta7 111.16(12) 7_556 3_544
Ga8 Ga7 Ta7 59.77(7) 10_556 3_544
Ta3 Ga7 Ta7 67.72(5) . 3_544
Ta3 Ga7 Ta7 131.49(13) 7_556 3_544
Ta7 Ga7 Ta7 114.67(12) 13_565 3_544
Ga6 Ga7 Ta1 113.53(15) 10_556 .
Ga2 Ga7 Ta1 66.83(12) . .
Ga8 Ga7 Ta1 131.33(11) 7_556 .
Ga8 Ga7 Ta1 131.33(11) 10_556 .
Ta3 Ga7 Ta1 59.91(7) . .
Ta3 Ga7 Ta1 59.91(7) 7_556 .
Ta7 Ga7 Ta1 73.94(7) 13_565 .
Ta7 Ga7 Ta1 73.94(7) 3_544 .
Ga6 Ga7 Ta4 59.28(7) 10_556 7_556
Ga2 Ga7 Ta4 120.59(8) . 7_556
Ga8 Ga7 Ta4 56.45(7) 7_556 7_556
Ga8 Ga7 Ta4 105.42(12) 10_556 7_556
Ta3 Ga7 Ta4 122.53(12) . 7_556
Ta3 Ga7 Ta4 63.36(5) 7_556 7_556
Ta7 Ga7 Ta4 67.95(2) 13_565 7_556
Ta7 Ga7 Ta4 165.15(13) 3_544 7_556
Ta1 Ga7 Ta4 119.95(7) . 7_556
Ga6 Ga7 Ta4 59.28(7) 10_556 10_556
Ga2 Ga7 Ta4 120.59(8) . 10_556
Ga8 Ga7 Ta4 105.42(12) 7_556 10_556
Ga8 Ga7 Ta4 56.45(7) 10_556 10_556
Ta3 Ga7 Ta4 63.36(5) . 10_556
Ta3 Ga7 Ta4 122.53(12) 7_556 10_556
Ta7 Ga7 Ta4 165.15(13) 13_565 10_556
Ta7 Ga7 Ta4 67.95(2) 3_544 10_556
Ta1 Ga7 Ta4 119.95(7) . 10_556
Ta4 Ga7 Ta4 105.70(11) 7_556 10_556
Ta4 Ga8 Ga7 134.52(12) 12_657 10_556
Ta4 Ga8 Ta7 84.27(7) 12_657 .
Ga7 Ga8 Ta7 140.58(12) 10_556 .
Ta4 Ga8 Ta4 129.31(9) 12_657 .
Ga7 Ga8 Ta4 68.36(8) 10_556 .
Ta7 Ga8 Ta4 81.50(7) . .
Ta4 Ga8 Ta6 73.47(7) 12_657 12_657
Ga7 Ga8 Ta6 118.93(9) 10_556 12_657
Ta7 Ga8 Ta6 72.59(6) . 12_657
Ta4 Ga8 Ta6 143.75(10) . 12_657
Ta4 Ga8 Ga8 117.58(5) 12_657 16
Ga7 Ga8 Ga8 59.11(6) 10_556 16
Ta7 Ga8 Ga8 115.17(5) . 16
Ta4 Ga8 Ga8 112.53(5) . 16
Ta6 Ga8 Ga8 59.99(5) 12_657 16
Ta4 Ga8 Ta7 80.51(7) 12_657 12_657
Ga7 Ga8 Ta7 63.83(8) 10_556 12_657
Ta7 Ga8 Ta7 131.94(9) . 12_657
Ta4 Ga8 Ta7 74.03(6) . 12_657
Ta6 Ga8 Ta7 142.17(10) 12_657 12_657
Ga8 Ga8 Ta7 112.31(5) 16 12_657
Ta4 Ga8 Ta2 149.97(10) 12_657 .
Ga7 Ga8 Ta2 72.75(9) 10_556 .
Ta7 Ga8 Ta2 72.06(6) . .
Ta4 Ga8 Ta2 66.09(6) . .
Ta6 Ga8 Ta2 81.82(7) 12_657 .
Ga8 Ga8 Ta2 60.38(5) 16 .
Ta7 Ga8 Ta2 129.15(9) 12_657 .
Ta4 Ga8 Ta5 65.09(5) 12_657 .
Ga7 Ga8 Ta5 117.54(9) 10_556 .
Ta7 Ga8 Ta5 66.72(5) . .
Ta4 Ga8 Ta5 64.56(5) . .
Ta6 Ga8 Ta5 123.42(8) 12_657 .
Ga8 Ga8 Ta5 176.56(5) 16 .
Ta7 Ga8 Ta5 65.49(5) 12_657 .
Ta2 Ga8 Ta5 118.61(8) . .
Ga9 Ga9 Ta4 116.86(7) 9_656 .
Ga9 Ga9 Ta4 116.86(7) 9_656 2_655
Ta4 Ga9 Ta4 126.28(13) . 2_655
Ga9 Ga9 Ta7 115.59(7) 9_656 11_667
Ta4 Ga9 Ta7 82.60(6) . 11_667
Ta4 Ga9 Ta7 74.85(5) 2_655 11_667
Ga9 Ga9 Ta7 115.59(7) 9_656 12_657
Ta4 Ga9 Ta7 74.85(5) . 12_657
Ta4 Ga9 Ta7 82.60(6) 2_655 12_657
Ta7 Ga9 Ta7 128.82(13) 11_667 12_657
Ga9 Ga9 Ta3 62.00(6) 9_656 9_656
Ta4 Ga9 Ta3 144.58(3) . 9_656
Ta4 Ga9 Ta3 67.00(3) 2_655 9_656
Ta7 Ga9 Ta3 69.00(3) 11_667 9_656
Ta7 Ga9 Ta3 139.80(3) 12_657 9_656
Ga9 Ga9 Ta3 62.00(6) 9_656 .
Ta4 Ga9 Ta3 67.00(3) . .
Ta4 Ga9 Ta3 144.58(3) 2_655 .
Ta7 Ga9 Ta3 139.80(3) 11_667 .
Ta7 Ga9 Ta3 69.00(3) 12_657 .
Ta3 Ga9 Ta3 124.00(12) 9_656 .
Ga9 Ga9 Ta5 180.0 9_656 .
Ta4 Ga9 Ta5 63.14(7) . .
Ta4 Ga9 Ta5 63.14(7) 2_655 .
Ta7 Ga9 Ta5 64.41(7) 11_667 .
Ta7 Ga9 Ta5 64.41(7) 12_657 .
Ta3 Ga9 Ta5 118.00(6) 9_656 .
Ta3 Ga9 Ta5 118.00(6) . .
Ga9 Ga9 Ga5 64.09(6) 9_656 .
Ta4 Ga9 Ga5 113.87(7) . .
Ta4 Ga9 Ga5 89.43(6) 2_655 .
Ta7 Ga9 Ga5 162.27(7) 11_667 .
Ta7 Ga9 Ga5 54.89(4) 12_657 .
Ta3 Ga9 Ga5 97.57(9) 9_656 .
Ta3 Ga9 Ga5 57.18(8) . .
Ta5 Ga9 Ga5 115.91(6) . .
Ga9 Ga9 Ga5 64.09(6) 9_656 9_656
Ta4 Ga9 Ga5 89.43(6) . 9_656
Ta4 Ga9 Ga5 113.87(7) 2_655 9_656
Ta7 Ga9 Ga5 54.89(4) 11_667 9_656
Ta7 Ga9 Ga5 162.27(7) 12_657 9_656
Ta3 Ga9 Ga5 57.18(8) 9_656 9_656
Ta3 Ga9 Ga5 97.57(9) . 9_656
Ta5 Ga9 Ga5 115.91(6) . 9_656
Ga5 Ga9 Ga5 128.19(13) . 9_656

loop_
_geom_bond_atom_site_label_1
_geom_bond_atom_site_label_2
_geom_bond_distance
_geom_bond_site_symmetry_2
Ta1 Ta3 2.8549(18) .
Ta1 Ta3 2.8549(18) 7_556
Ta1 Ga1 2.878(3) 2
Ta1 Ga1 2.878(3) .
Ta1 Ga1 2.878(3) 10_556
Ta1 Ga1 2.878(3) 9_556
Ta1 Ga5 2.959(4) .
Ta1 Ga5 2.959(4) 7_556
Ta1 Ga7 2.960(4) 10_556
Ta1 Ga7 2.960(4) .
Ta1 Ga2 3.098(4) 10_556
Ta1 Ga2 3.098(4) .
Ta2 Ga2 2.705(3) 4
Ta2 Ga2 2.705(3) 3
Ta2 Ga8 2.750(3) .
Ta2 Ga8 2.750(3) 16
Ta2 Ga3 2.804(3) .
Ta2 Ga3 2.804(3) 2_665
Ta2 Ga6 2.847(4) .
Ta2 Ga1 2.895(4) 3
Ta2 Ta4 2.9648(11) 16
Ta2 Ta4 2.9648(11) .
Ta2 Ta7 3.1774(11) 16
Ta2 Ta7 3.1775(11) .
Ta3 Ga4 2.725(4) .
Ta3 Ga7 2.746(3) .
Ta3 Ga7 2.746(3) 10_556
Ta3 Ga5 2.785(4) .
Ta3 Ga9 2.7996(18) .
Ta3 Ga9 2.7997(18) 9_656
Ta3 Ga6 3.018(3) 10_556
Ta3 Ga6 3.018(3) .
Ta3 Ta4 3.0231(11) .
Ta3 Ta4 3.0231(11) 10_556
Ta3 Ta7 3.1202(11) 3_544
Ta4 Ga8 2.644(2) 11_667
Ta4 Ga9 2.6741(17) .
Ta4 Ga8 2.686(2) .
Ta4 Ga3 2.7077(13) 2_665
Ta4 Ga4 2.7417(16) .
Ta4 Ga6 2.774(2) .
Ta4 Ta5 2.9406(8) .
Ta4 Ga7 2.996(2) 10_556
Ta4 Ta6 3.2068(11) .
Ta4 Ta7 3.2703(10) 12_657
Ta5 Ga8 2.816(2) 12_657
Ta5 Ga8 2.816(2) 11_667
Ta5 Ga8 2.816(2) 2_655
Ta5 Ga8 2.816(2) .
Ta5 Ga9 2.927(3) 11_667
Ta5 Ga9 2.927(3) .
Ta5 Ta4 2.9406(8) 11_667
Ta5 Ta4 2.9406(8) 2_655
Ta5 Ta4 2.9406(8) 12_657
Ta5 Ta7 3.0087(8) 12_657
Ta5 Ta7 3.0087(8) 2_655
Ta6 Ga3 2.699(4) 2_665
Ta6 Ga8 2.717(2) 6_556
Ta6 Ga8 2.717(2) 11_667
Ta6 Ga1 2.735(4) 10_656
Ta6 Ga4 2.752(3) 15_665
Ta6 Ga4 2.752(3) .
Ta6 Ga5 2.768(3) 9_656
Ta6 Ga5 2.768(3) 7_656
Ta6 Ta7 3.1772(11) 6_556
Ta6 Ta7 3.1772(11) 11_667
Ta6 Ta4 3.2068(11) 15_665
Ta7 Ga5 2.6478(15) 11_667
Ta7 Ga8 2.650(2) .
Ta7 Ga2 2.6574(17) 4
Ta7 Ga9 2.7071(16) 11_667
Ta7 Ga8 2.746(2) 11_667
Ta7 Ga1 2.8215(19) 3
Ta7 Ga7 2.852(2) 4
Ta7 Ta3 3.1201(11) 11_667
Ta7 Ta6 3.1772(11) 12_657
Ta7 Ta4 3.2704(10) 11_667
Ga1 Ga2 2.644(4) 2
Ga1 Ga2 2.644(4) .
Ga1 Ga5 2.725(4) 7_556
Ga1 Ga5 2.725(4) 9_556
Ga1 Ta6 2.735(4) 10_456
Ga1 Ta7 2.8215(19) 4_454
Ga1 Ta7 2.8215(19) 13_565
Ga1 Ta1 2.878(3) 9_556
Ga1 Ta2 2.895(4) 4_454
Ga1 Ga1 2.998(7) 10_556
Ga1 Ga1 3.002(7) 2
Ga2 Ga1 2.644(4) 2
Ga2 Ga7 2.646(5) .
Ga2 Ta7 2.6574(17) 13_565
Ga2 Ta7 2.6574(17) 3_544
Ga2 Ta2 2.705(3) 3_544
Ga2 Ta2 2.705(3) 4_454
Ga2 Ga3 2.722(6) 4_454
Ga2 Ga2 3.017(7) 2
Ga3 Ta6 2.699(4) 2_665
Ga3 Ta4 2.7077(13) 16
Ga3 Ta4 2.7077(13) 2_665
Ga3 Ga2 2.722(6) 3
Ga3 Ta2 2.804(3) 2_665
Ga3 Ga6 2.896(4) .
Ga3 Ga6 2.896(4) 2_665
Ga4 Ta4 2.7417(16) 10_556
Ga4 Ta6 2.752(3) 10_556
Ga4 Ga5 2.785(5) 9_656
Ga4 Ga6 2.929(4) 10_556
Ga4 Ga6 2.929(4) .
Ga5 Ta7 2.6478(15) 12_657
Ga5 Ta7 2.6478(15) 3_544
Ga5 Ga1 2.725(4) 2
Ga5 Ga1 2.725(4) 9_556
Ga5 Ta6 2.768(3) 9_656
Ga5 Ta6 2.768(3) 2_655
Ga5 Ga4 2.785(5) 9_656
Ga5 Ga9 3.008(4) .
Ga5 Ga9 3.008(4) 9_656
Ga6 Ga6 2.526(7) 10_556
Ga6 Ga7 2.560(5) 10_556
Ga6 Ta4 2.774(2) 16
Ga6 Ga3 2.896(4) 2_665
Ga6 Ga4 2.929(4) 7_556
Ga6 Ta3 3.018(3) 7_556
Ga7 Ga6 2.560(5) 10_556
Ga7 Ga8 2.647(4) 7_556
Ga7 Ga8 2.647(4) 10_556
Ga7 Ta3 2.746(3) 7_556
Ga7 Ta7 2.852(2) 13_565
Ga7 Ta7 2.852(2) 3_544
Ga7 Ta4 2.996(2) 7_556
Ga7 Ta4 2.996(2) 10_556
Ga8 Ta4 2.644(2) 12_657
Ga8 Ga7 2.647(4) 10_556
Ga8 Ta6 2.717(2) 12_657
Ga8 Ga8 2.718(4) 16
Ga8 Ta7 2.746(2) 12_657
Ga9 Ga9 2.629(7) 9_656
Ga9 Ta4 2.6741(17) 2_655
Ga9 Ta7 2.7071(16) 11_667
Ga9 Ta7 2.7071(16) 12_657
Ga9 Ta3 2.7996(18) 9_656
Ga9 Ga5 3.008(4) 9_656
